data_1522946
loop_
_publ_author_name
'Stadelmaier, H.H.'
'Hardy, W.K.'

_publ_section_title
;
 Ternaere Kohlenstofflegierungen von Palladium und Platin mit Mg, Al, Zn,
 Ga, Ge, Cd, In, Sn, Hg, Tl und Pb
;
_journal_name_full 'Zeitschrift fuer Metallkunde'
_journal_page_first 391
_journal_page_last 396
_journal_volume 52
_journal_year 1961
_chemical_formula_sum 'Mg Pt3'
_space_group_IT_number 123
_symmetry_space_group_name_Hall '-P 4 2'
_symmetry_space_group_name_H-M 'P 4/m m m'
_cell_angle_alpha 90
_cell_angle_beta 90
_cell_angle_gamma 90
_cell_formula_units_Z 1
_cell_length_a 3.88
_cell_length_b 3.88
_cell_length_c 3.72
_cell_volume 56.002
_citation_journal_id_ASTM ZEMTAE
_cod_data_source_file Stadelmaier_ZEMTAE_1961_1075.cif
_cod_data_source_block Mg1Pt3
_cod_original_cell_volume 56.00237
_cod_original_formula_sum 'Mg1 Pt3'
_cod_database_code 1522946

loop_
_symmetry_equiv_pos_as_xyz
x,y,z
-y,x,z
-x,-y,z
y,-x,z
x,-y,-z
y,x,-z
-x,y,-z
-y,-x,-z
-x,-y,-z
y,-x,-z
x,y,-z
-y,x,-z
-x,y,z
-y,-x,z
x,-y,z
y,x,z

loop_
_atom_site_label
_atom_site_type_symbol
_atom_site_fract_x
_atom_site_fract_y
_atom_site_fract_z
_atom_site_occupancy
_atom_site_U_iso_or_equiv
Mg1 Mg 0 0 0 1 0.0
Pt1 Pt 0.5 0.5 0 1 0.0
Pt2 Pt 0 0.5 0.5 1 0.0
